data_7121700
loop_
_publ_author_name
'Takeda, Youhei'
'Kaihara, Takahito'
'Okazaki, Masato'
'Higginbotham, Heather'
'Data, Przemyslaw'
'Tohnai, Norimitsu'
'Minakata, Satoshi'

_publ_section_title
;
 Conformationally-flexible and moderately electron-donating
 units-installed D--A--D triad enabling multicolor-changing mechanochromic
 luminescence, TADF and room-temperature phosphorescence
;
_journal_name_full 'Chemical Communications'
_journal_paper_doi 10.1039/C8CC02365D
_journal_year 2018
_chemical_formula_moiety 'C26 H28 N O2 P S'
_chemical_formula_sum 'C26 H28 N O2 P S'
_chemical_formula_weight 449.55
_chemical_melting_point 482
_chemical_name_systematic 'tert-butyl 10-mesityl-5H-phenophosphazinine-5-carboxylate 10-sulfide'
_space_group_crystal_system triclinic
_space_group_IT_number 2
_space_group_name_Hall '-P 1'
_space_group_name_H-M_alt 'P -1'
_symmetry_space_group_name_Hall '-P 1'
_symmetry_space_group_name_H-M 'P -1'
_atom_sites_solution_hydrogens geom
_atom_sites_solution_primary direct
_atom_sites_solution_secondary difmap
_audit_update_record
;
2018-03-03 deposited with the CCDC.
2018-04-26 downloaded from the CCDC.
;
_cell_angle_alpha 76.267(4)
_cell_angle_beta 79.407(4)
_cell_angle_gamma 66.841(5)
_cell_formula_units_Z 2
_cell_length_a 9.3068(5)
_cell_length_b 11.0204(5)
_cell_length_c 12.9700(6)
_cell_measurement_reflns_used 7965
_cell_measurement_temperature 213
_cell_measurement_theta_max 74.06
_cell_measurement_theta_min 4.42
_cell_volume 1181.99(11)
_computing_cell_refinement 'CrysAlisPro 1.171.39.20a (Rigaku OD, 2015)'
_computing_data_collection 'CrysAlisPro 1.171.39.20a (Rigaku OD, 2015)'
_computing_data_reduction 'CrysAlisPro 1.171.39.20a (Rigaku OD, 2015)'
_computing_molecular_graphics 'CrystalStructure 4.2.4'
_computing_publication_material 'CrystalStructure 4.2.4 (Rigaku, 2016)'
_computing_structure_refinement 'SHELXL Version 2014/7 (Sheldrick, 2008)'
_computing_structure_solution 'SHELXT Version 2014/5 (Sheldrick, 2014)'
_diffrn_ambient_temperature 213
_diffrn_detector_area_resol_mean 5.811
_diffrn_measured_fraction_theta_full 0.996
_diffrn_measured_fraction_theta_max 0.962
_diffrn_measurement_device_type 'Rigaku XtaLAB P200'
_diffrn_measurement_method \w
_diffrn_radiation_type 'Cu K\a'
_diffrn_radiation_wavelength 1.54187
_diffrn_reflns_av_R_equivalents 0.0333
_diffrn_reflns_Laue_measured_fraction_full 0.996
_diffrn_reflns_Laue_measured_fraction_max 0.962
_diffrn_reflns_limit_h_max 11
_diffrn_reflns_limit_h_min -5
_diffrn_reflns_limit_k_max 13
_diffrn_reflns_limit_k_min -12
_diffrn_reflns_limit_l_max 16
_diffrn_reflns_limit_l_min -15
_diffrn_reflns_number 10876
_diffrn_reflns_point_group_measured_fraction_full 0.996
_diffrn_reflns_point_group_measured_fraction_max 0.962
_diffrn_reflns_theta_full 67.687
_diffrn_reflns_theta_max 74.189
_diffrn_reflns_theta_min 3.526
_diffrn_standards_number 0
_exptl_absorpt_coefficient_mu 2.029
_exptl_absorpt_correction_T_max 0.444
_exptl_absorpt_correction_T_min 0.209
_exptl_absorpt_correction_type multi-scan
_exptl_absorpt_process_details
;
CrysAlisPro 1.171.39.20a (Rigaku Oxford Diffraction, 2015)
Empirical absorption correction using spherical harmonics,
 implemented in SCALE3 ABSPACK scaling algorithm.
;
_exptl_crystal_colour colorless
_exptl_crystal_density_diffrn 1.263
_exptl_crystal_density_method 'not measured'
_exptl_crystal_description block
_exptl_crystal_F_000 476.00
_exptl_crystal_recrystallization_method 'Re-crystallisation from solvent: n-hexane-ethyl acetate'
_exptl_crystal_size_max 0.500
_exptl_crystal_size_mid 0.500
_exptl_crystal_size_min 0.400
_refine_diff_density_max 0.45
_refine_diff_density_min -0.55
_refine_ls_extinction_method none
_refine_ls_goodness_of_fit_ref 1.038
_refine_ls_hydrogen_treatment constr
_refine_ls_number_parameters 286
_refine_ls_number_reflns 4645
_refine_ls_number_restraints 0
_refine_ls_R_factor_all 0.0503
_refine_ls_R_factor_gt 0.0483
_refine_ls_shift/su_max 0.000
_refine_ls_structure_factor_coef Fsqd
_refine_ls_weighting_details 'w = 1/[\s^2^(Fo^2^)+(0.0861P)^2^+0.5252P] where P=(Fo^2^+2Fc^2^)/3'
_refine_ls_weighting_scheme calc
_refine_ls_wR_factor_gt 0.1335
_refine_ls_wR_factor_ref 0.1354
_reflns_Friedel_coverage 0.000
_reflns_number_gt 4340
_reflns_number_total 4645
_reflns_threshold_expression F^2^>2.0\s(F^2^)
_cod_data_source_file c8cc02365d2.cif
_cod_data_source_block N-Boc_phenophosphazinine_P_sulfide
_cod_database_code 7121700

loop_
_space_group_symop_id
_space_group_symop_operation_xyz
1 +X,+Y,+Z
2 -X,-Y,-Z

loop_
_atom_site_label
_atom_site_type_symbol
_atom_site_fract_x
_atom_site_fract_y
_atom_site_fract_z
_atom_site_U_iso_or_equiv
_atom_site_adp_type
_atom_site_occupancy
_atom_site_site_symmetry_order
_atom_site_calc_flag
_atom_site_refinement_flags_posn
_atom_site_refinement_flags_adp
S1 S 0.79364(6) 0.91755(5) 0.85166(4) 0.04073(16) Uani 1 1 d . .
P1 P 0.74714(5) 0.80337(4) 0.77878(3) 0.02660(14) Uani 1 1 d . .
O1 O 0.73893(18) 0.54838(14) 0.54457(11) 0.0404(3) Uani 1 1 d . .
O2 O 0.60350(17) 0.50032(13) 0.70355(11) 0.0377(3) Uani 1 1 d . .
N1 N 0.60581(18) 0.70676(15) 0.64871(12) 0.0284(3) Uani 1 1 d . .
C1 C 0.5509(2) 0.80013(17) 0.81003(15) 0.0294(4) Uani 1 1 d . .
C2 C 0.4460(2) 0.8553(2) 0.89303(16) 0.0380(4) Uani 1 1 d . .
H2 H 0.4757 0.8961 0.9371 0.046 Uiso 1 1 calc R U
C3 C 0.2979(3) 0.8493(2) 0.90995(19) 0.0452(5) Uani 1 1 d . .
H3 H 0.2263 0.8866 0.9657 0.054 Uiso 1 1 calc R U
C4 C 0.2542(2) 0.7889(2) 0.84561(19) 0.0438(5) Uani 1 1 d . .
H4 H 0.1540 0.7834 0.8591 0.053 Uiso 1 1 calc R U
C5 C 0.3563(2) 0.7365(2) 0.76137(17) 0.0373(4) Uani 1 1 d . .
H5 H 0.3256 0.6960 0.7176 0.045 Uiso 1 1 calc R U
C6 C 0.5043(2) 0.74445(17) 0.74230(14) 0.0282(4) Uani 1 1 d . .
C7 C 0.7334(2) 0.86413(17) 0.63705(14) 0.0276(4) Uani 1 1 d . .
C8 C 0.7835(2) 0.96738(18) 0.57977(16) 0.0342(4) Uani 1 1 d . .
H8 H 0.8223 1.0115 0.6152 0.041 Uiso 1 1 calc R U
C9 C 0.7757(3) 1.0046(2) 0.47050(17) 0.0396(4) Uani 1 1 d . .
H9 H 0.8100 1.0736 0.4317 0.047 Uiso 1 1 calc R U
C10 C 0.7173(3) 0.9399(2) 0.41834(16) 0.0383(4) Uani 1 1 d . .
H10 H 0.7143 0.9642 0.3440 0.046 Uiso 1 1 calc R U
C11 C 0.6632(2) 0.83974(19) 0.47508(15) 0.0341(4) Uani 1 1 d . .
H11 H 0.6226 0.7970 0.4396 0.041 Uiso 1 1 calc R U
C12 C 0.6696(2) 0.80324(17) 0.58479(14) 0.0275(4) Uani 1 1 d . .
C13 C 0.8822(2) 0.62810(17) 0.79711(14) 0.0272(4) Uani 1 1 d . .
C14 C 0.8602(2) 0.53699(18) 0.89035(14) 0.0305(4) Uani 1 1 d . .
C15 C 0.9624(2) 0.40409(19) 0.90273(15) 0.0345(4) Uani 1 1 d . .
H15 H 0.9481 0.3444 0.9652 0.041 Uiso 1 1 calc R U
C16 C 1.0848(2) 0.35611(19) 0.82641(16) 0.0342(4) Uani 1 1 d . .
C17 C 1.1078(2) 0.4478(2) 0.73745(16) 0.0339(4) Uani 1 1 d . .
H17 H 1.1916 0.4171 0.6855 0.041 Uiso 1 1 calc R U
C18 C 1.0125(2) 0.58294(19) 0.72166(15) 0.0302(4) Uani 1 1 d . .
C19 C 0.7329(3) 0.5753(2) 0.98006(16) 0.0404(5) Uani 1 1 d . .
H19A H 0.7171 0.6642 0.9904 0.048 Uiso 1 1 calc R U
H19B H 0.7637 0.5111 1.0451 0.048 Uiso 1 1 calc R U
H19C H 0.6360 0.5754 0.9625 0.048 Uiso 1 1 calc R U
C20 C 1.1886(3) 0.2102(2) 0.8404(2) 0.0482(5) Uani 1 1 d . .
H20A H 1.2836 0.1989 0.7917 0.058 Uiso 1 1 calc R U
H20B H 1.1333 0.1589 0.8252 0.058 Uiso 1 1 calc R U
H20C H 1.2159 0.1784 0.9132 0.058 Uiso 1 1 calc R U
C21 C 1.0614(2) 0.6716(2) 0.62573(18) 0.0427(5) Uani 1 1 d . .
H21A H 0.9973 0.6893 0.5689 0.051 Uiso 1 1 calc R U
H21B H 1.1710 0.6269 0.6017 0.051 Uiso 1 1 calc R U
H21C H 1.0474 0.7557 0.6449 0.051 Uiso 1 1 calc R U
C22 C 0.6581(2) 0.57868(18) 0.62461(15) 0.0298(4) Uani 1 1 d . .
C23 C 0.6470(2) 0.35576(18) 0.70254(16) 0.0331(4) Uani 1 1 d . .
C24 C 0.5643(3) 0.3114(2) 0.8080(2) 0.0503(6) Uani 1 1 d . .
H24A H 0.6045 0.3263 0.8658 0.060 Uiso 1 1 calc R U
H24B H 0.5830 0.2166 0.8167 0.060 Uiso 1 1 calc R U
H24C H 0.4523 0.3627 0.8089 0.060 Uiso 1 1 calc R U
C25 C 0.5802(3) 0.3413(2) 0.60968(19) 0.0418(5) Uani 1 1 d . .
H25A H 0.4693 0.3966 0.6110 0.050 Uiso 1 1 calc R U
H25B H 0.5936 0.2481 0.6156 0.050 Uiso 1 1 calc R U
H25C H 0.6351 0.3700 0.5431 0.050 Uiso 1 1 calc R U
C26 C 0.8224(3) 0.2842(2) 0.6996(2) 0.0472(5) Uani 1 1 d . .
H26A H 0.8716 0.3128 0.6305 0.057 Uiso 1 1 calc R U
H26B H 0.8477 0.1881 0.7114 0.057 Uiso 1 1 calc R U
H26C H 0.8608 0.3056 0.7550 0.057 Uiso 1 1 calc R U

loop_
_atom_site_aniso_label
_atom_site_aniso_U_11
_atom_site_aniso_U_22
_atom_site_aniso_U_33
_atom_site_aniso_U_23
_atom_site_aniso_U_13
_atom_site_aniso_U_12
S1 0.0532(3) 0.0327(3) 0.0453(3) -0.0121(2) -0.0134(2) -0.0187(2)
P1 0.0300(2) 0.0217(2) 0.0301(2) -0.00521(17) -0.00593(17) -0.01005(18)
O1 0.0536(8) 0.0340(7) 0.0381(7) -0.0116(6) 0.0049(6) -0.0220(6)
O2 0.0524(8) 0.0241(6) 0.0384(7) -0.0071(5) 0.0046(6) -0.0191(6)
N1 0.0335(8) 0.0252(7) 0.0310(8) -0.0046(6) -0.0029(6) -0.0159(6)
C1 0.0290(9) 0.0230(8) 0.0336(9) -0.0043(7) -0.0041(7) -0.0068(7)
C2 0.0391(10) 0.0292(9) 0.0382(10) -0.0079(8) -0.0015(8) -0.0046(8)
C3 0.0356(11) 0.0374(11) 0.0455(12) -0.0031(9) 0.0059(9) -0.0021(9)
C4 0.0277(9) 0.0393(11) 0.0542(13) 0.0042(9) 0.0003(8) -0.0108(8)
C5 0.0320(10) 0.0319(9) 0.0469(11) 0.0022(8) -0.0087(8) -0.0137(8)
C6 0.0272(8) 0.0224(8) 0.0326(9) -0.0015(7) -0.0041(7) -0.0082(7)
C7 0.0308(9) 0.0223(8) 0.0308(9) -0.0035(7) -0.0056(7) -0.0104(7)
C8 0.0395(10) 0.0256(8) 0.0418(10) -0.0032(7) -0.0069(8) -0.0170(8)
C9 0.0484(11) 0.0298(9) 0.0421(11) 0.0020(8) -0.0049(9) -0.0208(9)
C10 0.0490(11) 0.0344(10) 0.0308(9) 0.0004(8) -0.0049(8) -0.0178(9)
C11 0.0414(10) 0.0316(9) 0.0327(9) -0.0038(7) -0.0079(8) -0.0162(8)
C12 0.0285(8) 0.0219(8) 0.0328(9) -0.0025(7) -0.0039(7) -0.0112(7)
C13 0.0280(8) 0.0250(8) 0.0302(9) -0.0047(7) -0.0063(7) -0.0103(7)
C14 0.0317(9) 0.0296(9) 0.0304(9) -0.0048(7) -0.0049(7) -0.0113(7)
C15 0.0401(10) 0.0281(9) 0.0328(9) -0.0014(7) -0.0077(8) -0.0106(8)
C16 0.0345(10) 0.0289(9) 0.0395(10) -0.0082(8) -0.0109(8) -0.0077(7)
C17 0.0278(9) 0.0339(9) 0.0379(10) -0.0100(8) -0.0042(7) -0.0068(7)
C18 0.0279(9) 0.0323(9) 0.0326(9) -0.0064(7) -0.0045(7) -0.0122(7)
C19 0.0441(11) 0.0353(10) 0.0321(10) -0.0012(8) 0.0016(8) -0.0094(8)
C20 0.0525(13) 0.0314(10) 0.0525(13) -0.0102(9) -0.0112(10) -0.0027(9)
C21 0.0332(10) 0.0412(11) 0.0447(11) -0.0032(9) 0.0057(8) -0.0110(9)
C22 0.0362(9) 0.0264(8) 0.0317(9) -0.0053(7) -0.0052(7) -0.0160(7)
C23 0.0418(10) 0.0227(8) 0.0398(10) -0.0076(7) -0.0024(8) -0.0166(7)
C24 0.0685(15) 0.0326(10) 0.0492(13) -0.0036(9) 0.0049(11) -0.0250(10)
C25 0.0421(11) 0.0370(10) 0.0542(13) -0.0118(9) -0.0090(9) -0.0189(9)
C26 0.0440(12) 0.0367(11) 0.0652(15) -0.0080(10) -0.0158(10) -0.0155(9)

loop_
_atom_type_symbol
_atom_type_description
_atom_type_scat_dispersion_real
_atom_type_scat_dispersion_imag
_atom_type_scat_source
C C 0.0181 0.0091
;
International Tables for Crystallography
(Vol. C, Tables 4.2.6.8 and 6.1.1.4)
;
H H 0.0000 0.0000
;
International Tables for Crystallography
(Vol. C, Table 6.1.1.4)
;
N N 0.0311 0.0180
;
International Tables for Crystallography
(Vol. C, Tables 4.2.6.8 and 6.1.1.4)
;
O O 0.0492 0.0322
;
International Tables for Crystallography
(Vol. C, Tables 4.2.6.8 and 6.1.1.4)
;
P P 0.2955 0.4335
;
International Tables for Crystallography
(Vol. C, Tables 4.2.6.8 and 6.1.1.4)
;
S S 0.3331 0.5567
;
International Tables for Crystallography
(Vol. C, Tables 4.2.6.8 and 6.1.1.4)
;

loop_
_geom_angle_atom_site_label_1
_geom_angle_atom_site_label_2
_geom_angle_atom_site_label_3
_geom_angle
C1 P1 C7 95.72(8)
C1 P1 C13 106.40(8)
C7 P1 C13 107.79(8)
C1 P1 S1 115.76(6)
C7 P1 S1 114.53(6)
C13 P1 S1 114.72(6)
C22 O2 C23 121.30(14)
C22 N1 C6 123.36(15)
C22 N1 C12 119.57(15)
C6 N1 C12 116.64(14)
C2 C1 C6 120.19(17)
C2 C1 P1 123.47(15)
C6 C1 P1 116.26(13)
C3 C2 C1 119.3(2)
C3 C2 H2 120.4
C1 C2 H2 120.4
C4 C3 C2 120.44(19)
C4 C3 H3 119.8
C2 C3 H3 119.8
C3 C4 C5 120.74(19)
C3 C4 H4 119.6
C5 C4 H4 119.6
C4 C5 C6 119.3(2)
C4 C5 H5 120.4
C6 C5 H5 120.4
C5 C6 C1 119.96(17)
C5 C6 N1 120.96(17)
C1 C6 N1 118.86(15)
C12 C7 C8 119.80(17)
C12 C7 P1 117.18(13)
C8 C7 P1 123.02(14)
C9 C8 C7 119.78(18)
C9 C8 H8 120.1
C7 C8 H8 120.1
C8 C9 C10 120.02(18)
C8 C9 H9 120.0
C10 C9 H9 120.0
C11 C10 C9 120.58(18)
C11 C10 H10 119.7
C9 C10 H10 119.7
C10 C11 C12 119.43(18)
C10 C11 H11 120.3
C12 C11 H11 120.3
C11 C12 C7 120.31(16)
C11 C12 N1 121.92(16)
C7 C12 N1 117.72(15)
C18 C13 C14 119.13(16)
C18 C13 P1 121.04(13)
C14 C13 P1 119.78(13)
C15 C14 C13 119.19(17)
C15 C14 C19 116.70(17)
C13 C14 C19 124.10(16)
C16 C15 C14 122.43(18)
C16 C15 H15 118.8
C14 C15 H15 118.8
C15 C16 C17 117.49(17)
C15 C16 C20 120.88(19)
C17 C16 C20 121.63(19)
C16 C17 C18 122.92(18)
C16 C17 H17 118.5
C18 C17 H17 118.5
C17 C18 C13 118.64(17)
C17 C18 C21 116.36(17)
C13 C18 C21 124.95(17)
C14 C19 H19A 109.5
C14 C19 H19B 109.5
H19A C19 H19B 109.5
C14 C19 H19C 109.5
H19A C19 H19C 109.5
H19B C19 H19C 109.5
C16 C20 H20A 109.5
C16 C20 H20B 109.5
H20A C20 H20B 109.5
C16 C20 H20C 109.5
H20A C20 H20C 109.5
H20B C20 H20C 109.5
C18 C21 H21A 109.5
C18 C21 H21B 109.5
H21A C21 H21B 109.5
C18 C21 H21C 109.5
H21A C21 H21C 109.5
H21B C21 H21C 109.5
O1 C22 O2 127.53(17)
O1 C22 N1 123.33(17)
O2 C22 N1 109.14(15)
O2 C23 C26 110.41(16)
O2 C23 C24 101.35(15)
C26 C23 C24 111.46(19)
O2 C23 C25 109.44(16)
C26 C23 C25 112.69(17)
C24 C23 C25 110.91(18)
C23 C24 H24A 109.5
C23 C24 H24B 109.5
H24A C24 H24B 109.5
C23 C24 H24C 109.5
H24A C24 H24C 109.5
H24B C24 H24C 109.5
C23 C25 H25A 109.5
C23 C25 H25B 109.5
H25A C25 H25B 109.5
C23 C25 H25C 109.5
H25A C25 H25C 109.5
H25B C25 H25C 109.5
C23 C26 H26A 109.5
C23 C26 H26B 109.5
H26A C26 H26B 109.5
C23 C26 H26C 109.5
H26A C26 H26C 109.5
H26B C26 H26C 109.5

loop_
_geom_bond_atom_site_label_1
_geom_bond_atom_site_label_2
_geom_bond_distance
S1 P1 1.9513(6)
P1 C1 1.8096(19)
P1 C7 1.8107(18)
P1 C13 1.8302(18)
O1 C22 1.198(2)
O2 C22 1.336(2)
O2 C23 1.484(2)
N1 C22 1.393(2)
N1 C6 1.431(2)
N1 C12 1.438(2)
C1 C2 1.392(3)
C1 C6 1.393(3)
C2 C3 1.381(3)
C2 H2 0.9400
C3 C4 1.380(4)
C3 H3 0.9400
C4 C5 1.384(3)
C4 H4 0.9400
C5 C6 1.388(3)
C5 H5 0.9400
C7 C12 1.393(3)
C7 C8 1.397(2)
C8 C9 1.386(3)
C8 H8 0.9400
C9 C10 1.389(3)
C9 H9 0.9400
C10 C11 1.389(3)
C10 H10 0.9400
C11 C12 1.389(3)
C11 H11 0.9400
C13 C18 1.413(3)
C13 C14 1.417(3)
C14 C15 1.387(3)
C14 C19 1.506(3)
C15 C16 1.385(3)
C15 H15 0.9400
C16 C17 1.387(3)
C16 C20 1.502(3)
C17 C18 1.389(3)
C17 H17 0.9400
C18 C21 1.508(3)
C19 H19A 0.9700
C19 H19B 0.9700
C19 H19C 0.9700
C20 H20A 0.9700
C20 H20B 0.9700
C20 H20C 0.9700
C21 H21A 0.9700
C21 H21B 0.9700
C21 H21C 0.9700
C23 C26 1.506(3)
C23 C24 1.514(3)
C23 C25 1.518(3)
C24 H24A 0.9700
C24 H24B 0.9700
C24 H24C 0.9700
C25 H25A 0.9700
C25 H25B 0.9700
C25 H25C 0.9700
C26 H26A 0.9700
C26 H26B 0.9700
C26 H26C 0.9700

loop_
_geom_torsion_atom_site_label_1
_geom_torsion_atom_site_label_2
_geom_torsion_atom_site_label_3
_geom_torsion_atom_site_label_4
_geom_torsion
C7 P1 C1 C2 -131.48(16)
C13 P1 C1 C2 118.06(16)
S1 P1 C1 C2 -10.70(18)
C7 P1 C1 C6 45.33(15)
C13 P1 C1 C6 -65.14(15)
S1 P1 C1 C6 166.10(12)
C6 C1 C2 C3 2.6(3)
P1 C1 C2 C3 179.24(15)
C1 C2 C3 C4 0.2(3)
C2 C3 C4 C5 -1.7(3)
C3 C4 C5 C6 0.4(3)
C4 C5 C6 C1 2.4(3)
C4 C5 C6 N1 -172.19(17)
C2 C1 C6 C5 -3.9(3)
P1 C1 C6 C5 179.19(14)
C2 C1 C6 N1 170.83(16)
P1 C1 C6 N1 -6.1(2)
C22 N1 C6 C5 -59.8(2)
C12 N1 C6 C5 127.71(18)
C22 N1 C6 C1 125.50(19)
C12 N1 C6 C1 -47.0(2)
C1 P1 C7 C12 -45.50(15)
C13 P1 C7 C12 63.78(16)
S1 P1 C7 C12 -167.23(12)
C1 P1 C7 C8 134.55(16)
C13 P1 C7 C8 -116.17(16)
S1 P1 C7 C8 12.82(18)
C12 C7 C8 C9 -2.8(3)
P1 C7 C8 C9 177.15(15)
C7 C8 C9 C10 0.4(3)
C8 C9 C10 C11 1.4(3)
C9 C10 C11 C12 -0.8(3)
C10 C11 C12 C7 -1.6(3)
C10 C11 C12 N1 175.74(17)
C8 C7 C12 C11 3.4(3)
P1 C7 C12 C11 -176.53(14)
C8 C7 C12 N1 -174.07(16)
P1 C7 C12 N1 6.0(2)
C22 N1 C12 C11 56.6(2)
C6 N1 C12 C11 -130.63(18)
C22 N1 C12 C7 -125.93(18)
C6 N1 C12 C7 46.8(2)
C1 P1 C13 C18 135.60(15)
C7 P1 C13 C18 33.85(16)
S1 P1 C13 C18 -95.04(14)
C1 P1 C13 C14 -46.97(16)
C7 P1 C13 C14 -148.72(14)
S1 P1 C13 C14 82.39(15)
C18 C13 C14 C15 -3.2(3)
P1 C13 C14 C15 179.34(14)
C18 C13 C14 C19 175.47(18)
P1 C13 C14 C19 -2.0(3)
C13 C14 C15 C16 -0.9(3)
C19 C14 C15 C16 -179.67(19)
C14 C15 C16 C17 3.1(3)
C14 C15 C16 C20 -177.14(19)
C15 C16 C17 C18 -1.2(3)
C20 C16 C17 C18 179.07(19)
C16 C17 C18 C13 -2.8(3)
C16 C17 C18 C21 174.86(19)
C14 C13 C18 C17 5.0(3)
P1 C13 C18 C17 -177.59(13)
C14 C13 C18 C21 -172.52(18)
P1 C13 C18 C21 4.9(3)
C23 O2 C22 O1 3.3(3)
C23 O2 C22 N1 -176.84(16)
C6 N1 C22 O1 177.51(17)
C12 N1 C22 O1 -10.2(3)
C6 N1 C22 O2 -2.4(2)
C12 N1 C22 O2 169.84(15)
C22 O2 C23 C26 59.3(2)
C22 O2 C23 C24 177.56(18)
C22 O2 C23 C25 -65.3(2)
